data_4133941
loop_
_publ_author_name
'Wang, Fei'
'Sen, Sajal'
'Chen, Chuang'
'B\"ahring, Steffen'
'Lei, Chuanhu'
'Duan, Zhiming'
'Zhang, Zhan'
'Sessler, Jonathan L.'
'Jana, Atanu'

_publ_section_title
;
 Self-Assembled Cagelike Receptor That Binds Biologically Relevant
 Dicarboxylic Acids via Proton-Coupled Anion Recognition.
;
_journal_issue 4
_journal_name_full 'Journal of the American Chemical Society'
_journal_page_first 1987
_journal_page_last 1994
_journal_paper_doi 10.1021/jacs.9b11566
_journal_volume 142
_journal_year 2020
_chemical_formula_sum 'C48 H57 Cl6 N6 O4'
_chemical_formula_weight 994.69
_space_group_crystal_system triclinic
_space_group_IT_number 2
_space_group_name_Hall '-P 1'
_space_group_name_H-M_alt 'P -1'
_atom_sites_solution_hydrogens geom
_audit_creation_method SHELXL-2018/3
_cell_angle_alpha 78.46(3)
_cell_angle_beta 88.91(3)
_cell_angle_gamma 69.37(3)
_cell_formula_units_Z 2
_cell_length_a 12.130(2)
_cell_length_b 14.831(3)
_cell_length_c 16.344(3)
_cell_measurement_reflns_used 51063
_cell_measurement_temperature 100(2)
_cell_measurement_theta_max 29.94
_cell_measurement_theta_min 0.37
_cell_volume 2691.9(11)
_computing_cell_refinement HKL3000
_computing_data_collection
;
marccd, control software for MarCCD-300 detector
;
_computing_data_reduction HKL3000
_computing_molecular_graphics 'Bruker SHELXTL'
_computing_publication_material 'Bruker SHELXTL'
_computing_structure_refinement 'SHELXL-2018/3 (Sheldrick, 2018)'
_computing_structure_solution 'SHELXS-97 (Sheldrick, 1990)'
_diffrn_ambient_temperature 100(2)
_diffrn_measured_fraction_theta_full 0.932
_diffrn_measured_fraction_theta_max 0.932
_diffrn_measurement_device_type
;
Shanghai Synchrotron Radiation Facility, beam line station 
BL17B, Bruker/ARINAX MD2 equipped with a MarCCD-300 detector
;
_diffrn_measurement_method '\w scans'
_diffrn_radiation_type synchrotron
_diffrn_radiation_wavelength 0.68875
_diffrn_reflns_av_R_equivalents 0.00
_diffrn_reflns_av_unetI/netI 0.0283
_diffrn_reflns_Laue_measured_fraction_full 0.932
_diffrn_reflns_Laue_measured_fraction_max 0.932
_diffrn_reflns_limit_h_max 7
_diffrn_reflns_limit_h_min 0
_diffrn_reflns_limit_k_max 21
_diffrn_reflns_limit_k_min -17
_diffrn_reflns_limit_l_max 23
_diffrn_reflns_limit_l_min -23
_diffrn_reflns_number 8980
_diffrn_reflns_point_group_measured_fraction_full 0.932
_diffrn_reflns_point_group_measured_fraction_max 0.932
_diffrn_reflns_theta_full 24.295
_diffrn_reflns_theta_max 24.295
_diffrn_reflns_theta_min 1.701
_diffrn_source synchrotron
_exptl_absorpt_coefficient_mu 0.336
_exptl_absorpt_correction_T_max 0.990
_exptl_absorpt_correction_T_min 0.906
_exptl_absorpt_correction_type multi-scan
_exptl_absorpt_process_details
;
multi-scan from symmetry-related measurements
Sortav (Blessing 1995, 1997)
;
_exptl_crystal_colour yellow
_exptl_crystal_density_diffrn 1.227
_exptl_crystal_density_method 'not measured'
_exptl_crystal_description rod
_exptl_crystal_F_000 1042
_exptl_crystal_size_max 0.300
_exptl_crystal_size_mid 0.120
_exptl_crystal_size_min 0.030
_refine_diff_density_max 1.667
_refine_diff_density_min -1.235
_refine_diff_density_rms 0.139
_refine_ls_extinction_coef 0.084(10)
_refine_ls_extinction_expression Fc^*^=kFc[1+0.001xFc^2^\l^3^/sin(2\q)]^-1/4^
_refine_ls_extinction_method 'SHELXL-2018/3 (Sheldrick 2018)'
_refine_ls_goodness_of_fit_ref 1.016
_refine_ls_hydrogen_treatment constr
_refine_ls_matrix_type full
_refine_ls_number_parameters 587
_refine_ls_number_reflns 8980
_refine_ls_number_restraints 15
_refine_ls_restrained_S_all 1.019
_refine_ls_R_factor_all 0.2016
_refine_ls_R_factor_gt 0.1903
_refine_ls_shift/su_max 0.000
_refine_ls_shift/su_mean 0.000
_refine_ls_structure_factor_coef Fsqd
_refine_ls_weighting_details 'w=1/[\s^2^(Fo^2^)+(0.1000P)^2^+30.0000P] where P=(Fo^2^+2Fc^2^)/3'
_refine_ls_weighting_scheme calc
_refine_ls_wR_factor_gt 0.3995
_refine_ls_wR_factor_ref 0.4041
_reflns_Friedel_coverage 0.000
_reflns_number_gt 8025
_reflns_number_total 8980
_reflns_threshold_expression 'I > 2\s(I)'
_cod_data_source_file ja9b11566_si_003.cif
_cod_data_source_block output_Compound_7
_cod_depositor_comments 'Adding full bibliography for 4133937--4133942.cif.'
_cod_original_cell_volume 2691.9(10)
_cod_database_code 4133941
_shelx_shelxl_version_number 2018/3
_shelx_space_group_comment
;
The symmetry employed for this shelxl refinement is uniquely defined
by the following loop, which should always be used as a source of
symmetry information in preference to the above space-group names.
They are only intended as comments.
;
_shelx_estimated_absorpt_t_min 0.906
_shelx_estimated_absorpt_t_max 0.990

loop_
_space_group_symop_operation_xyz
'x, y, z'
'-x, -y, -z'

loop_
_atom_site_label
_atom_site_type_symbol
_atom_site_fract_x
_atom_site_fract_y
_atom_site_fract_z
_atom_site_U_iso_or_equiv
_atom_site_adp_type
_atom_site_occupancy
_atom_site_site_symmetry_order
_atom_site_calc_flag
_atom_site_refinement_flags_posn
_atom_site_refinement_flags_adp
Cl1 Cl 0.6344(4) 0.2335(2) 0.4436(2) 0.0977(11) Uani 1 1 d . .
Cl2 Cl 0.8150(6) 0.3108(5) 0.4693(4) 0.183(3) Uani 1 1 d . .
Cl3 Cl 0.6897(4) 0.3664(4) 0.3116(2) 0.1159(14) Uani 1 1 d . .
Cl4 Cl 0.2473(5) 0.3985(5) 0.5791(5) 0.176(2) Uani 1 1 d . .
Cl5 Cl 0.3645(4) 0.4382(3) 0.4245(3) 0.1204(14) Uani 1 1 d . .
Cl6 Cl 0.4892(5) 0.3864(3) 0.5869(3) 0.1236(15) Uani 1 1 d . .
O1 O 0.7868(9) 0.4611(7) 0.7313(10) 0.156(6) Uani 1 1 d . .
O2 O 0.9586(6) 0.4263(5) 0.6733(5) 0.072(2) Uani 1 1 d . .
O3 O 0.4182(9) 0.6452(6) 0.1893(8) 0.138(5) Uani 1 1 d . .
O4 O 0.5758(5) 0.6231(4) 0.1150(5) 0.0667(19) Uani 1 1 d . .
N1 N 0.7819(6) 0.2759(5) 0.7196(5) 0.059(2) Uani 1 1 d . .
H1 H 0.718503 0.311579 0.741157 0.070 Uiso 1 1 calc R U
N2 N 0.6422(5) 0.1286(4) 0.6741(4) 0.0365(13) Uani 1 1 d . .
H2 H 0.632174 0.159580 0.621396 0.044 Uiso 1 1 calc R U
N3 N 0.4707(5) 0.1158(4) 0.5815(4) 0.0341(13) Uani 1 1 d . .
N4 N 0.3803(5) 0.1641(4) 0.4495(4) 0.0327(13) Uani 1 1 d . .
N5 N 0.3796(5) 0.2662(4) 0.2940(4) 0.0361(14) Uani 1 1 d . .
H5 H 0.429676 0.267911 0.331421 0.043 Uiso 1 1 calc R U
N6 N 0.4200(6) 0.4609(5) 0.1874(5) 0.057(2) Uani 1 1 d . .
H6 H 0.364303 0.492818 0.217341 0.068 Uiso 1 1 calc R U
C1 C 0.8744(7) 0.3053(6) 0.6937(6) 0.053(2) Uani 1 1 d . .
C2 C 0.9539(8) 0.2334(7) 0.6618(7) 0.060(2) Uani 1 1 d . .
C3 C 0.9059(8) 0.1581(6) 0.6690(8) 0.079(3) Uani 1 1 d D .
C4 C 0.8023(7) 0.1842(6) 0.7072(5) 0.0459(18) Uani 1 1 d . .
C5 C 0.7214(7) 0.1309(6) 0.7308(5) 0.0426(17) Uani 1 1 d . .
C6 C 0.7116(9) 0.0722(7) 0.8048(6) 0.062(2) Uani 1 1 d . .
C7 C 0.6203(8) 0.0358(6) 0.7928(5) 0.050(2) Uani 1 1 d . .
C8 C 0.5799(6) 0.0708(5) 0.7108(4) 0.0374(16) Uani 1 1 d . .
C9 C 0.4933(6) 0.0584(5) 0.6572(4) 0.0360(15) Uani 1 1 d . .
C10 C 0.4386(7) -0.0115(5) 0.6854(5) 0.0398(17) Uani 1 1 d . .
H10 H 0.455968 -0.050750 0.740401 0.048 Uiso 1 1 calc R U
C11 C 0.3600(7) -0.0210(5) 0.6314(4) 0.0394(17) Uani 1 1 d . .
H11 H 0.321939 -0.067131 0.649150 0.047 Uiso 1 1 calc R U
C12 C 0.3353(6) 0.0376(5) 0.5495(4) 0.0349(15) Uani 1 1 d . .
C13 C 0.2591(6) 0.0330(5) 0.4893(5) 0.0396(17) Uani 1 1 d . .
H13 H 0.217224 -0.010974 0.502658 0.048 Uiso 1 1 calc R U
C14 C 0.2439(6) 0.0908(5) 0.4114(5) 0.0393(17) Uani 1 1 d . .
H14 H 0.192372 0.087416 0.370009 0.047 Uiso 1 1 calc R U
C15 C 0.3081(6) 0.1576(5) 0.3930(4) 0.0351(15) Uani 1 1 d . .
C16 C 0.3948(6) 0.1060(5) 0.5275(4) 0.0338(15) Uani 1 1 d . .
C17 C 0.3018(6) 0.2165(5) 0.3096(5) 0.0390(17) Uani 1 1 d . .
C18 C 0.2419(7) 0.2306(6) 0.2356(5) 0.052(2) Uani 1 1 d . .
C19 C 0.2825(8) 0.2918(7) 0.1747(5) 0.057(2) Uani 1 1 d . .
C20 C 0.3673(7) 0.3118(6) 0.2124(5) 0.0433(18) Uani 1 1 d . .
C21 C 0.4398(7) 0.3705(6) 0.1754(5) 0.0455(19) Uani 1 1 d . .
C22 C 0.5322(7) 0.3473(6) 0.1232(5) 0.0422(18) Uani 1 1 d . .
C23 C 0.5709(7) 0.4288(6) 0.1053(5) 0.046(2) Uani 1 1 d . .
C24 C 0.5005(7) 0.4966(6) 0.1454(6) 0.054(2) Uani 1 1 d . .
C25 C 0.8683(10) 0.4031(8) 0.7028(8) 0.079(3) Uani 1 1 d . .
C26 C 0.9585(12) 0.5243(8) 0.6801(9) 0.088(4) Uani 1 1 d . .
H26A H 0.901397 0.551202 0.720993 0.105 Uiso 1 1 calc R U
H26B H 1.037839 0.518833 0.699507 0.105 Uiso 1 1 calc R U
C27 C 0.927(3) 0.5858(17) 0.6024(15) 0.176(9) Uani 1 1 d . .
C28 C 0.4930(9) 0.5943(8) 0.1528(8) 0.072(3) Uani 1 1 d . .
C29 C 0.5804(10) 0.7162(7) 0.1251(8) 0.070(3) Uani 1 1 d . .
H29A H 0.625282 0.740461 0.080300 0.083 Uiso 1 1 calc R U
H29B H 0.499604 0.765590 0.121512 0.083 Uiso 1 1 calc R U
C30 C 0.6350(16) 0.7027(11) 0.2024(10) 0.110(5) Uani 1 1 d . .
H30A H 0.597048 0.669705 0.245693 0.165 Uiso 1 1 calc R U
H30B H 0.628075 0.766805 0.213833 0.165 Uiso 1 1 calc R U
H30C H 0.718550 0.662036 0.202360 0.165 Uiso 1 1 calc R U
C31 C 1.0702(10) 0.2343(9) 0.6184(11) 0.099(5) Uani 1 1 d . .
H31A H 1.093738 0.184972 0.582444 0.119 Uiso 1 1 calc R U
H31B H 1.057114 0.299974 0.582894 0.119 Uiso 1 1 calc R U
C32 C 1.1613(13) 0.2113(12) 0.6821(10) 0.109(5) Uani 1 1 d . .
H32A H 1.135412 0.258086 0.719443 0.164 Uiso 1 1 calc R U
H32B H 1.233107 0.215916 0.656002 0.164 Uiso 1 1 calc R U
H32C H 1.177781 0.144316 0.714391 0.164 Uiso 1 1 calc R U
C33 C 0.9584(11) 0.0641(7) 0.6357(8) 0.131(6) Uani 1 1 d D U
H33A H 0.894814 0.038328 0.629007 0.157 Uiso 1 1 calc R U
H33B H 0.986390 0.080923 0.579378 0.157 Uiso 1 1 calc R U
C34 C 1.0552(11) -0.0140(7) 0.6864(13) 0.162(8) Uani 1 1 d D U
H34A H 1.130293 -0.009517 0.666752 0.243 Uiso 1 1 calc R U
H34B H 1.052135 -0.078009 0.681920 0.243 Uiso 1 1 calc R U
H34C H 1.048663 -0.007339 0.744956 0.243 Uiso 1 1 calc R U
C35 C 0.7937(17) 0.0476(12) 0.8828(7) 0.109(5) Uani 1 1 d . .
H35A H 0.821381 -0.023961 0.906896 0.130 Uiso 1 1 calc R U
H35B H 0.863421 0.066242 0.867986 0.130 Uiso 1 1 calc R U
C36 C 0.7316(17) 0.0988(16) 0.9385(12) 0.139(6) Uani 1 1 d . .
H36A H 0.734934 0.165241 0.926467 0.208 Uiso 1 1 calc R U
H36B H 0.765509 0.065224 0.995191 0.208 Uiso 1 1 calc R U
H36C H 0.649300 0.103254 0.934402 0.208 Uiso 1 1 calc R U
C37 C 0.5816(10) -0.0327(8) 0.8608(6) 0.067(3) Uani 1 1 d . .
H37A H 0.583002 -0.090697 0.838879 0.080 Uiso 1 1 calc R U
H37B H 0.639293 -0.056599 0.909372 0.080 Uiso 1 1 calc R U
C38 C 0.4599(10) 0.0156(8) 0.8900(6) 0.070(3) Uani 1 1 d . .
H38A H 0.460380 0.067570 0.918527 0.105 Uiso 1 1 calc R U
H38B H 0.437310 -0.033799 0.928652 0.105 Uiso 1 1 calc R U
H38C H 0.403026 0.044243 0.841607 0.105 Uiso 1 1 calc R U
C39 C 0.6709(7) 0.4361(7) 0.0515(5) 0.051(2) Uani 1 1 d . .
H39A H 0.647275 0.502839 0.015616 0.061 Uiso 1 1 calc R U
H39B H 0.687139 0.388069 0.014542 0.061 Uiso 1 1 calc R U
C40 C 0.7833(7) 0.4160(7) 0.1039(5) 0.052(2) Uani 1 1 d . .
H40A H 0.768604 0.465384 0.138611 0.078 Uiso 1 1 calc R U
H40B H 0.846663 0.419526 0.066774 0.078 Uiso 1 1 calc R U
H40C H 0.806530 0.350229 0.139913 0.078 Uiso 1 1 calc R U
C41 C 0.5865(9) 0.2507(7) 0.0973(5) 0.057(2) Uani 1 1 d . .
H41A H 0.611372 0.262872 0.039369 0.069 Uiso 1 1 calc R U
H41B H 0.525839 0.220322 0.097178 0.069 Uiso 1 1 calc R U
C42 C 0.6905(9) 0.1795(7) 0.1519(7) 0.066(3) Uani 1 1 d . .
H42A H 0.755669 0.204467 0.146056 0.099 Uiso 1 1 calc R U
H42B H 0.715035 0.115694 0.135256 0.099 Uiso 1 1 calc R U
H42C H 0.669002 0.171612 0.210356 0.099 Uiso 1 1 calc R U
C43 C 0.2433(10) 0.3275(8) 0.0827(6) 0.074(3) Uani 1 1 d . .
H43A H 0.230126 0.274478 0.060456 0.088 Uiso 1 1 calc R U
H43B H 0.304899 0.346010 0.050689 0.088 Uiso 1 1 calc R U
C44 C 0.1285(10) 0.4169(9) 0.0736(8) 0.090(4) Uani 1 1 d . .
H44A H 0.064843 0.395906 0.097967 0.135 Uiso 1 1 calc R U
H44B H 0.108109 0.446988 0.014214 0.135 Uiso 1 1 calc R U
H44C H 0.139129 0.465163 0.102844 0.135 Uiso 1 1 calc R U
C45 C 0.1471(8) 0.1896(7) 0.2173(6) 0.059(2) Uani 1 1 d . .
H45A H 0.133629 0.199765 0.156074 0.070 Uiso 1 1 calc R U
H45B H 0.175169 0.117907 0.240743 0.070 Uiso 1 1 calc R U
C46 C 0.0310(8) 0.2401(7) 0.2553(7) 0.068(3) Uani 1 1 d . .
H46A H 0.044927 0.232786 0.315503 0.102 Uiso 1 1 calc R U
H46B H -0.026137 0.209699 0.245762 0.102 Uiso 1 1 calc R U
H46C H -0.000183 0.310230 0.228828 0.102 Uiso 1 1 calc R U
C47 C 0.6895(11) 0.3299(9) 0.4176(7) 0.079(3) Uani 1 1 d . .
H47 H 0.629828 0.387092 0.436323 0.095 Uiso 1 1 calc R U
C48 C 0.3838(13) 0.3704(10) 0.5326(12) 0.122(6) Uani 1 1 d . .
H48 H 0.411392 0.298875 0.530748 0.147 Uiso 1 1 calc R U

loop_
_atom_site_aniso_label
_atom_site_aniso_U_11
_atom_site_aniso_U_22
_atom_site_aniso_U_33
_atom_site_aniso_U_23
_atom_site_aniso_U_13
_atom_site_aniso_U_12
Cl1 0.140(3) 0.074(2) 0.096(2) -0.0157(16) 0.006(2) -0.059(2)
Cl2 0.177(5) 0.203(6) 0.179(5) 0.005(4) -0.088(4) -0.101(5)
Cl3 0.145(3) 0.162(4) 0.0689(19) -0.022(2) 0.0153(19) -0.091(3)
Cl4 0.143(4) 0.166(5) 0.233(7) -0.034(5) 0.064(4) -0.078(4)
Cl5 0.120(3) 0.097(3) 0.151(4) -0.026(2) 0.002(3) -0.047(2)
Cl6 0.176(4) 0.088(3) 0.125(3) -0.030(2) 0.031(3) -0.066(3)
O1 0.099(7) 0.072(6) 0.336(17) -0.090(8) 0.131(9) -0.058(6)
O2 0.064(4) 0.051(4) 0.119(6) -0.033(4) 0.035(4) -0.036(3)
O3 0.115(7) 0.068(6) 0.281(14) -0.088(7) 0.123(9) -0.071(6)
O4 0.054(3) 0.042(4) 0.110(5) -0.002(3) 0.020(3) -0.032(3)
N1 0.040(4) 0.031(4) 0.104(6) -0.011(4) 0.023(4) -0.014(3)
N2 0.040(3) 0.035(3) 0.042(3) -0.009(2) 0.008(2) -0.022(3)
N3 0.034(3) 0.030(3) 0.040(3) -0.004(2) 0.007(2) -0.016(3)
N4 0.031(3) 0.025(3) 0.046(3) -0.006(2) 0.004(2) -0.016(2)
N5 0.033(3) 0.026(3) 0.051(3) 0.002(2) -0.002(2) -0.019(3)
N6 0.044(4) 0.036(4) 0.098(6) -0.013(4) 0.022(4) -0.024(3)
C1 0.042(4) 0.041(5) 0.079(6) -0.010(4) 0.014(4) -0.021(4)
C2 0.050(5) 0.051(6) 0.091(7) -0.025(5) 0.022(5) -0.028(5)
C3 0.072(7) 0.061(7) 0.138(10) -0.060(6) 0.044(6) -0.047(6)
C4 0.042(4) 0.049(5) 0.055(5) -0.011(4) 0.001(3) -0.026(4)
C5 0.042(4) 0.040(4) 0.047(4) -0.005(3) 0.000(3) -0.019(4)
C6 0.065(6) 0.069(6) 0.059(5) 0.003(4) -0.014(4) -0.042(5)
C7 0.055(5) 0.050(5) 0.047(4) 0.005(4) -0.001(4) -0.028(4)
C8 0.038(4) 0.035(4) 0.044(4) -0.009(3) 0.007(3) -0.018(3)
C9 0.038(4) 0.030(4) 0.047(4) -0.014(3) 0.012(3) -0.018(3)
C10 0.049(4) 0.031(4) 0.043(4) -0.005(3) 0.012(3) -0.021(3)
C11 0.049(4) 0.033(4) 0.045(4) -0.006(3) 0.013(3) -0.027(4)
C12 0.037(4) 0.028(4) 0.046(4) -0.008(3) 0.012(3) -0.020(3)
C13 0.040(4) 0.031(4) 0.057(4) -0.004(3) 0.009(3) -0.026(3)
C14 0.037(4) 0.034(4) 0.057(4) -0.006(3) 0.001(3) -0.025(3)
C15 0.035(4) 0.024(4) 0.049(4) -0.002(3) 0.007(3) -0.018(3)
C16 0.033(3) 0.025(4) 0.047(4) -0.006(3) 0.008(3) -0.017(3)
C17 0.039(4) 0.031(4) 0.052(4) 0.000(3) 0.000(3) -0.023(3)
C18 0.052(5) 0.056(5) 0.054(5) 0.007(4) -0.007(4) -0.038(4)
C19 0.057(5) 0.065(6) 0.052(5) 0.017(4) -0.012(4) -0.042(5)
C20 0.046(4) 0.038(4) 0.051(4) 0.002(3) -0.002(3) -0.028(4)
C21 0.042(4) 0.036(4) 0.059(5) 0.007(3) -0.009(3) -0.023(4)
C22 0.044(4) 0.038(4) 0.040(4) 0.014(3) -0.008(3) -0.021(4)
C23 0.038(4) 0.042(5) 0.052(4) 0.020(4) -0.012(3) -0.020(4)
C24 0.046(4) 0.034(5) 0.081(6) 0.011(4) 0.002(4) -0.025(4)
C25 0.064(6) 0.062(7) 0.127(10) -0.025(6) 0.031(6) -0.041(6)
C26 0.092(8) 0.052(6) 0.141(11) -0.037(7) 0.048(8) -0.045(6)
C27 0.26(3) 0.125(16) 0.146(18) -0.017(13) 0.055(18) -0.073(18)
C28 0.060(6) 0.047(6) 0.118(9) -0.019(5) 0.026(6) -0.029(5)
C29 0.071(6) 0.052(6) 0.099(8) -0.018(5) 0.018(6) -0.038(5)
C30 0.165(15) 0.091(10) 0.115(11) -0.046(8) 0.045(10) -0.082(11)
C31 0.058(6) 0.067(8) 0.203(15) -0.073(9) 0.027(8) -0.036(6)
C32 0.106(10) 0.120(12) 0.136(12) -0.072(10) 0.049(9) -0.060(10)
C33 0.123(8) 0.133(9) 0.170(10) -0.016(7) 0.031(7) -0.095(8)
C34 0.150(13) 0.121(12) 0.239(17) -0.005(11) 0.021(12) -0.094(11)
C35 0.189(16) 0.121(11) 0.052(6) 0.006(7) -0.010(8) -0.111(12)
C36 0.130(14) 0.162(18) 0.129(15) -0.036(13) -0.003(11) -0.054(13)
C37 0.092(7) 0.074(7) 0.046(5) 0.009(4) -0.010(5) -0.054(6)
C38 0.106(8) 0.077(7) 0.051(5) -0.016(5) 0.019(5) -0.060(7)
C39 0.050(5) 0.056(5) 0.046(4) 0.017(4) -0.006(3) -0.032(4)
C40 0.040(4) 0.054(5) 0.058(5) 0.010(4) -0.006(4) -0.023(4)
C41 0.075(6) 0.065(6) 0.052(5) -0.016(4) 0.014(4) -0.048(5)
C42 0.077(6) 0.039(5) 0.079(7) -0.004(4) 0.004(5) -0.023(5)
C43 0.080(7) 0.083(7) 0.070(6) 0.012(5) -0.014(5) -0.058(6)
C44 0.075(7) 0.085(8) 0.098(8) 0.038(7) -0.023(6) -0.044(7)
C45 0.064(6) 0.064(6) 0.058(5) 0.007(4) -0.015(4) -0.045(5)
C46 0.047(5) 0.056(6) 0.094(7) 0.015(5) -0.018(5) -0.025(5)
C47 0.101(8) 0.084(8) 0.070(7) -0.018(6) 0.010(6) -0.055(7)
C48 0.096(9) 0.060(8) 0.208(17) -0.006(9) 0.060(11) -0.039(7)

loop_
_atom_type_symbol
_atom_type_description
_atom_type_scat_dispersion_real
_atom_type_scat_dispersion_imag
_atom_type_scat_source
C C 0.0030 0.0010 'International Tables Vol C Tables 4.2.6.8 and 6.1.1.4'
H H 0.0000 0.0000 'International Tables Vol C Tables 4.2.6.8 and 6.1.1.4'
N N 0.0060 0.0030 'International Tables Vol C Tables 4.2.6.8 and 6.1.1.4'
O O 0.0110 0.0060 'International Tables Vol C Tables 4.2.6.8 and 6.1.1.4'
Cl Cl 0.1420 0.1510 'International Tables Vol C Tables 4.2.6.8 and 6.1.1.4'

loop_
_geom_angle_atom_site_label_1
_geom_angle_atom_site_label_2
_geom_angle_atom_site_label_3
_geom_angle
C25 O2 C26 116.8(8)
C28 O4 C29 117.7(8)
C4 N1 C1 110.2(7)
C4 N1 H1 124.9
C1 N1 H1 124.9
C5 N2 C8 110.5(6)
C5 N2 H2 124.8
C8 N2 H2 124.8
C9 N3 C16 119.1(5)
C15 N4 C16 119.0(5)
C20 N5 C17 109.6(6)
C20 N5 H5 125.2
C17 N5 H5 125.2
C21 N6 C24 109.1(7)
C21 N6 H6 125.4
C24 N6 H6 125.4
C2 C1 N1 108.6(7)
C2 C1 C25 133.3(8)
N1 C1 C25 118.1(8)
C1 C2 C3 105.4(7)
C1 C2 C31 128.4(8)
C3 C2 C31 126.0(9)
C4 C3 C2 109.7(7)
C4 C3 C33 124.6(8)
C2 C3 C33 125.7(9)
N1 C4 C3 106.0(6)
N1 C4 C5 123.4(7)
C3 C4 C5 130.7(8)
N2 C5 C6 107.1(6)
N2 C5 C4 121.6(7)
C6 C5 C4 131.2(7)
C5 C6 C7 108.1(7)
C5 C6 C35 123.5(8)
C7 C6 C35 128.3(8)
C8 C7 C6 107.0(7)
C8 C7 C37 128.5(7)
C6 C7 C37 124.4(7)
C7 C8 N2 107.4(6)
C7 C8 C9 135.5(6)
N2 C8 C9 117.1(6)
N3 C9 C10 122.9(6)
N3 C9 C8 115.9(6)
C10 C9 C8 121.2(7)
C11 C10 C9 118.4(7)
C11 C10 H10 120.8
C9 C10 H10 120.8
C10 C11 C12 120.3(6)
C10 C11 H11 119.9
C12 C11 H11 119.9
C13 C12 C11 125.3(6)
C13 C12 C16 117.9(6)
C11 C12 C16 116.8(6)
C14 C13 C12 120.6(6)
C14 C13 H13 119.7
C12 C13 H13 119.7
C13 C14 C15 118.5(6)
C13 C14 H14 120.8
C15 C14 H14 120.8
N4 C15 C14 122.1(6)
N4 C15 C17 116.6(5)
C14 C15 C17 121.2(6)
N3 C16 N4 115.8(5)
N3 C16 C12 122.4(6)
N4 C16 C12 121.8(6)
C18 C17 N5 107.0(6)
C18 C17 C15 135.4(6)
N5 C17 C15 117.3(6)
C17 C18 C19 107.6(6)
C17 C18 C45 128.6(7)
C19 C18 C45 123.8(7)
C20 C19 C18 107.7(7)
C20 C19 C43 124.9(7)
C18 C19 C43 127.4(7)
N5 C20 C19 108.1(6)
N5 C20 C21 122.9(6)
C19 C20 C21 129.0(7)
N6 C21 C22 108.2(6)
N6 C21 C20 122.3(8)
C22 C21 C20 129.4(8)
C21 C22 C23 107.2(8)
C21 C22 C41 125.6(6)
C23 C22 C41 127.1(8)
C24 C23 C22 106.3(7)
C24 C23 C39 127.7(7)
C22 C23 C39 126.0(9)
C23 C24 N6 109.2(7)
C23 C24 C28 134.2(8)
N6 C24 C28 116.6(9)
O1 C25 O2 121.3(9)
O1 C25 C1 125.0(8)
O2 C25 C1 113.6(9)
C27 C26 O2 108.3(14)
C27 C26 H26A 110.0
O2 C26 H26A 110.0
C27 C26 H26B 110.0
O2 C26 H26B 110.0
H26A C26 H26B 108.4
O3 C28 O4 122.5(9)
O3 C28 C24 123.3(8)
O4 C28 C24 114.2(9)
C30 C29 O4 108.5(9)
C30 C29 H29A 110.0
O4 C29 H29A 110.0
C30 C29 H29B 110.0
O4 C29 H29B 110.0
H29A C29 H29B 108.4
C29 C30 H30A 109.5
C29 C30 H30B 109.5
H30A C30 H30B 109.5
C29 C30 H30C 109.5
H30A C30 H30C 109.5
H30B C30 H30C 109.5
C32 C31 C2 108.6(13)
C32 C31 H31A 110.0
C2 C31 H31A 110.0
C32 C31 H31B 110.0
C2 C31 H31B 110.0
H31A C31 H31B 108.4
C31 C32 H32A 109.5
C31 C32 H32B 109.5
H32A C32 H32B 109.5
C31 C32 H32C 109.5
H32A C32 H32C 109.5
H32B C32 H32C 109.5
C34 C33 C3 116.02(12)
C34 C33 H33A 108.3
C3 C33 H33A 108.3
C34 C33 H33B 108.3
C3 C33 H33B 108.3
H33A C33 H33B 107.4
C33 C34 H34A 109.5
C33 C34 H34B 109.5
H34A C34 H34B 109.5
C33 C34 H34C 109.5
H34A C34 H34C 109.5
H34B C34 H34C 109.5
C36 C35 C6 107.5(16)
C36 C35 H35A 110.2
C6 C35 H35A 110.2
C36 C35 H35B 110.2
C6 C35 H35B 110.2
H35A C35 H35B 108.5
C35 C36 H36A 109.5
C35 C36 H36B 109.5
H36A C36 H36B 109.5
C35 C36 H36C 109.5
H36A C36 H36C 109.5
H36B C36 H36C 109.5
C38 C37 C7 113.7(8)
C38 C37 H37A 108.8
C7 C37 H37A 108.8
C38 C37 H37B 108.8
C7 C37 H37B 108.8
H37A C37 H37B 107.7
C37 C38 H38A 109.5
C37 C38 H38B 109.5
H38A C38 H38B 109.5
C37 C38 H38C 109.5
H38A C38 H38C 109.5
H38B C38 H38C 109.5
C23 C39 C40 111.9(7)
C23 C39 H39A 109.2
C40 C39 H39A 109.2
C23 C39 H39B 109.2
C40 C39 H39B 109.2
H39A C39 H39B 107.9
C39 C40 H40A 109.5
C39 C40 H40B 109.5
H40A C40 H40B 109.5
C39 C40 H40C 109.5
H40A C40 H40C 109.5
H40B C40 H40C 109.5
C22 C41 C42 114.4(7)
C22 C41 H41A 108.7
C42 C41 H41A 108.7
C22 C41 H41B 108.7
C42 C41 H41B 108.7
H41A C41 H41B 107.6
C41 C42 H42A 109.5
C41 C42 H42B 109.5
H42A C42 H42B 109.5
C41 C42 H42C 109.5
H42A C42 H42C 109.5
H42B C42 H42C 109.5
C19 C43 C44 108.3(10)
C19 C43 H43A 110.0
C44 C43 H43A 110.0
C19 C43 H43B 110.0
C44 C43 H43B 110.0
H43A C43 H43B 108.4
C43 C44 H44A 109.5
C43 C44 H44B 109.5
H44A C44 H44B 109.5
C43 C44 H44C 109.5
H44A C44 H44C 109.5
H44B C44 H44C 109.5
C46 C45 C18 111.2(8)
C46 C45 H45A 109.4
C18 C45 H45A 109.4
C46 C45 H45B 109.4
C18 C45 H45B 109.4
H45A C45 H45B 108.0
C45 C46 H46A 109.5
C45 C46 H46B 109.5
H46A C46 H46B 109.5
C45 C46 H46C 109.5
H46A C46 H46C 109.5
H46B C46 H46C 109.5
Cl2 C47 Cl3 114.6(7)
Cl2 C47 Cl1 114.7(7)
Cl3 C47 Cl1 111.0(6)
Cl2 C47 H47 105.1
Cl3 C47 H47 105.1
Cl1 C47 H47 105.1
Cl6 C48 Cl4 113.9(11)
Cl6 C48 Cl5 112.0(6)
Cl4 C48 Cl5 110.1(9)
Cl6 C48 H48 106.8
Cl4 C48 H48 106.8
Cl5 C48 H48 106.8

loop_
_geom_bond_atom_site_label_1
_geom_bond_atom_site_label_2
_geom_bond_distance
Cl1 C47 1.758(11)
Cl2 C47 1.661(13)
Cl3 C47 1.710(11)
Cl4 C48 1.757(15)
Cl5 C48 1.824(18)
Cl6 C48 1.679(18)
O1 C25 1.215(13)
O2 C25 1.315(11)
O2 C26 1.479(11)
O3 C28 1.193(13)
O4 C28 1.321(11)
O4 C29 1.444(11)
N1 C4 1.350(10)
N1 C1 1.371(10)
N1 H1 0.8800
N2 C5 1.362(9)
N2 C8 1.378(8)
N2 H2 0.8800
N3 C9 1.325(9)
N3 C16 1.351(9)
N4 C15 1.325(9)
N4 C16 1.364(9)
N5 C20 1.355(9)
N5 C17 1.380(8)
N5 H5 0.8800
N6 C21 1.330(10)
N6 C24 1.379(10)
N6 H6 0.8800
C1 C2 1.349(13)
C1 C25 1.464(13)
C2 C3 1.415(11)
C2 C31 1.569(14)
C3 C4 1.358(12)
C3 C33 1.5203(11)
C4 C5 1.465(10)
C5 C6 1.371(11)
C6 C7 1.425(11)
C6 C35 1.535(15)
C7 C8 1.369(11)
C7 C37 1.532(11)
C8 C9 1.463(10)
C9 C10 1.417(9)
C10 C11 1.374(10)
C10 H10 0.9500
C11 C12 1.415(10)
C11 H11 0.9500
C12 C13 1.391(10)
C12 C16 1.428(8)
C13 C14 1.361(10)
C13 H13 0.9500
C14 C15 1.446(8)
C14 H14 0.9500
C15 C17 1.453(10)
C17 C18 1.363(11)
C18 C19 1.412(10)
C18 C45 1.537(10)
C19 C20 1.355(11)
C19 C43 1.516(12)
C20 C21 1.486(9)
C21 C22 1.382(12)
C22 C23 1.422(10)
C22 C41 1.493(13)
C23 C24 1.344(13)
C23 C39 1.507(11)
C24 C28 1.448(13)
C26 C27 1.38(2)
C26 H26A 0.9900
C26 H26B 0.9900
C29 C30 1.381(18)
C29 H29A 0.9900
C29 H29B 0.9900
C30 H30A 0.9800
C30 H30B 0.9800
C30 H30C 0.9800
C31 C32 1.44(2)
C31 H31A 0.9900
C31 H31B 0.9900
C32 H32A 0.9800
C32 H32B 0.9800
C32 H32C 0.9800
C33 C34 1.4500(12)
C33 H33A 0.9900
C33 H33B 0.9900
C34 H34A 0.9800
C34 H34B 0.9800
C34 H34C 0.9800
C35 C36 1.35(2)
C35 H35A 0.9900
C35 H35B 0.9900
C36 H36A 0.9800
C36 H36B 0.9800
C36 H36C 0.9800
C37 C38 1.512(15)
C37 H37A 0.9900
C37 H37B 0.9900
C38 H38A 0.9800
C38 H38B 0.9800
C38 H38C 0.9800
C39 C40 1.528(10)
C39 H39A 0.9900
C39 H39B 0.9900
C40 H40A 0.9800
C40 H40B 0.9800
C40 H40C 0.9800
C41 C42 1.493(14)
C41 H41A 0.9900
C41 H41B 0.9900
C42 H42A 0.9800
C42 H42B 0.9800
C42 H42C 0.9800
C43 C44 1.532(17)
C43 H43A 0.9900
C43 H43B 0.9900
C44 H44A 0.9800
C44 H44B 0.9800
C44 H44C 0.9800
C45 C46 1.529(14)
C45 H45A 0.9900
C45 H45B 0.9900
C46 H46A 0.9800
C46 H46B 0.9800
C46 H46C 0.9800
C47 H47 1.0000
C48 H48 1.0000

loop_
_geom_torsion_atom_site_label_1
_geom_torsion_atom_site_label_2
_geom_torsion_atom_site_label_3
_geom_torsion_atom_site_label_4
_geom_torsion
C4 N1 C1 C2 1.9(11)
C4 N1 C1 C25 -179.6(9)
N1 C1 C2 C3 0.2(12)
C25 C1 C2 C3 -178.0(12)
N1 C1 C2 C31 175.4(11)
C25 C1 C2 C31 -3(2)
C1 C2 C3 C4 -2.2(13)
C31 C2 C3 C4 -177.5(11)
C1 C2 C3 C33 175.2(10)
C31 C2 C3 C33 -0.2(19)
C1 N1 C4 C3 -3.2(11)
C1 N1 C4 C5 178.1(8)
C2 C3 C4 N1 3.3(12)
C33 C3 C4 N1 -174.1(9)
C2 C3 C4 C5 -178.2(9)
C33 C3 C4 C5 4.4(17)
C8 N2 C5 C6 1.2(9)
C8 N2 C5 C4 177.6(7)
N1 C4 C5 N2 97.8(10)
C3 C4 C5 N2 -80.5(13)
N1 C4 C5 C6 -86.7(13)
C3 C4 C5 C6 95.0(14)
N2 C5 C6 C7 -2.0(11)
C4 C5 C6 C7 -177.9(9)
N2 C5 C6 C35 174.2(11)
C4 C5 C6 C35 -1.7(18)
C5 C6 C7 C8 2.0(11)
C35 C6 C7 C8 -173.9(12)
C5 C6 C7 C37 -180.0(9)
C35 C6 C7 C37 4.1(19)
C6 C7 C8 N2 -1.3(10)
C37 C7 C8 N2 -179.2(9)
C6 C7 C8 C9 176.6(9)
C37 C7 C8 C9 -1.3(16)
C5 N2 C8 C7 0.1(9)
C5 N2 C8 C9 -178.2(6)
C16 N3 C9 C10 -2.0(10)
C16 N3 C9 C8 177.7(6)
C7 C8 C9 N3 172.5(9)
N2 C8 C9 N3 -9.8(10)
C7 C8 C9 C10 -7.8(14)
N2 C8 C9 C10 169.9(7)
N3 C9 C10 C11 1.0(11)
C8 C9 C10 C11 -178.6(7)
C9 C10 C11 C12 0.3(11)
C10 C11 C12 C13 178.8(7)
C10 C11 C12 C16 -0.6(11)
C11 C12 C13 C14 -178.2(8)
C16 C12 C13 C14 1.2(11)
C12 C13 C14 C15 -0.5(11)
C16 N4 C15 C14 0.0(10)
C16 N4 C15 C17 -176.2(6)
C13 C14 C15 N4 -0.2(11)
C13 C14 C15 C17 175.9(7)
C9 N3 C16 N4 -176.9(6)
C9 N3 C16 C12 1.7(10)
C15 N4 C16 N3 179.3(6)
C15 N4 C16 C12 0.8(10)
C13 C12 C16 N3 -179.9(6)
C11 C12 C16 N3 -0.4(10)
C13 C12 C16 N4 -1.4(10)
C11 C12 C16 N4 178.1(7)
C20 N5 C17 C18 1.1(9)
C20 N5 C17 C15 175.9(7)
N4 C15 C17 C18 179.4(9)
C14 C15 C17 C18 3.1(14)
N4 C15 C17 N5 6.4(10)
C14 C15 C17 N5 -169.9(7)
N5 C17 C18 C19 -1.4(10)
C15 C17 C18 C19 -174.9(9)
N5 C17 C18 C45 178.5(9)
C15 C17 C18 C45 5.0(17)
C17 C18 C19 C20 1.3(11)
C45 C18 C19 C20 -178.6(9)
C17 C18 C19 C43 179.4(10)
C45 C18 C19 C43 -0.5(17)
C17 N5 C20 C19 -0.3(9)
C17 N5 C20 C21 -179.2(8)
C18 C19 C20 N5 -0.6(11)
C43 C19 C20 N5 -178.8(9)
C18 C19 C20 C21 178.2(9)
C43 C19 C20 C21 0.0(17)
C24 N6 C21 C22 -1.6(9)
C24 N6 C21 C20 -179.7(7)
N5 C20 C21 N6 -76.7(11)
C19 C20 C21 N6 104.7(12)
N5 C20 C21 C22 105.7(10)
C19 C20 C21 C22 -73.0(13)
N6 C21 C22 C23 1.6(9)
C20 C21 C22 C23 179.6(7)
N6 C21 C22 C41 176.8(8)
C20 C21 C22 C41 -5.3(13)
C21 C22 C23 C24 -1.0(8)
C41 C22 C23 C24 -176.1(8)
C21 C22 C23 C39 179.2(7)
C41 C22 C23 C39 4.2(12)
C22 C23 C24 N6 0.1(9)
C39 C23 C24 N6 179.8(7)
C22 C23 C24 C28 180.0(11)
C39 C23 C24 C28 -0.3(16)
C21 N6 C24 C23 0.9(10)
C21 N6 C24 C28 -179.0(8)
C26 O2 C25 O1 3(2)
C26 O2 C25 C1 179.8(10)
C2 C1 C25 O1 177.5(15)
N1 C1 C25 O1 0(2)
C2 C1 C25 O2 0.6(19)
N1 C1 C25 O2 -177.4(9)
C25 O2 C26 C27 -103.7(16)
C29 O4 C28 O3 5.5(18)
C29 O4 C28 C24 -175.0(9)
C23 C24 C28 O3 176.2(13)
N6 C24 C28 O3 -3.9(18)
C23 C24 C28 O4 -3.2(17)
N6 C24 C28 O4 176.7(9)
C28 O4 C29 C30 79.0(13)
C1 C2 C31 C32 81.8(15)
C3 C2 C31 C32 -104.0(13)
C4 C3 C33 C34 -103.0(15)
C2 C3 C33 C34 80.0(15)
C5 C6 C35 C36 106.9(15)
C7 C6 C35 C36 -77.7(17)
C8 C7 C37 C38 -71.5(13)
C6 C7 C37 C38 111.0(11)
C24 C23 C39 C40 79.5(10)
C22 C23 C39 C40 -100.9(9)
C21 C22 C41 C42 -92.5(10)
C23 C22 C41 C42 81.7(10)
C20 C19 C43 C44 -100.2(11)
C18 C19 C43 C44 82.0(13)
C17 C18 C45 C46 72.0(12)
C19 C18 C45 C46 -108.1(11)
